data_7227709
loop_
_publ_author_name
'Reig, Marta'
'Bagdziunas, Gintautas'
'Volyniuk, Dmytro'
'Grazulevicius, Juozas V.'
'Velasco, Dolores'

_publ_section_title
;
 Tuning the ambipolar charge transport properties of
 tricyanovinyl-substituted carbazole-based materials.
;
_journal_issue 9
_journal_name_full 'Physical chemistry chemical physics : PCCP'
_journal_page_first 6721
_journal_page_last 6730
_journal_paper_doi 10.1039/c6cp08078b
_journal_volume 19
_journal_year 2017
_chemical_formula_sum 'C18 H10 N4'
_chemical_formula_weight 282.30
_chemical_name_systematic
;
 ?
;
_space_group_crystal_system monoclinic
_space_group_IT_number 14
_space_group_name_Hall '-P 2ybc'
_space_group_name_H-M_alt 'P 1 21/c 1'
_symmetry_space_group_name_Hall '-P 2ybc'
_symmetry_space_group_name_H-M 'P 1 21/c 1'
_atom_sites_solution_hydrogens geom
_audit_creation_method SHELXL-97
_audit_update_record
;
2016-11-15 deposited with the CCDC.
2017-02-17 downloaded from the CCDC.
;
_cell_angle_alpha 90
_cell_angle_beta 108.253(2)
_cell_angle_gamma 90
_cell_formula_units_Z 4
_cell_length_a 8.0644(5)
_cell_length_b 25.5256(13)
_cell_length_c 7.0058(4)
_cell_measurement_reflns_used 4567
_cell_measurement_temperature 100(2)
_cell_measurement_theta_max 26.32
_cell_measurement_theta_min 2.66
_cell_volume 1369.57(14)
_computing_cell_refinement 'Bruker SAINT'
_computing_data_collection 'Bruker APEX2'
_computing_data_reduction 'Bruker SAINT'
_computing_molecular_graphics 'Bruker SHELXTL'
_computing_publication_material 'Bruker SHELXTL'
_computing_structure_refinement 'SHELXL-97 (Sheldrick 2008)'
_computing_structure_solution 'SHELXS-97 (Sheldrick 2008)'
_diffrn_ambient_temperature 100(2)
_diffrn_measured_fraction_theta_full 0.992
_diffrn_measured_fraction_theta_max 0.990
_diffrn_measurement_device_type 'D8 Venture'
_diffrn_measurement_method '\f and \w scans'
_diffrn_radiation_type MoK\a
_diffrn_radiation_wavelength 0.71073
_diffrn_reflns_av_R_equivalents 0.0516
_diffrn_reflns_av_unetI/netI 0.0411
_diffrn_reflns_Laue_measured_fraction_full 0.992
_diffrn_reflns_Laue_measured_fraction_max 0.990
_diffrn_reflns_limit_h_max 10
_diffrn_reflns_limit_h_min -10
_diffrn_reflns_limit_k_max 31
_diffrn_reflns_limit_k_min -31
_diffrn_reflns_limit_l_max 8
_diffrn_reflns_limit_l_min -7
_diffrn_reflns_number 12529
_diffrn_reflns_point_group_measured_fraction_full 0.992
_diffrn_reflns_point_group_measured_fraction_max 0.990
_diffrn_reflns_theta_full 25.242
_diffrn_reflns_theta_max 26.400
_diffrn_reflns_theta_min 2.660
_diffrn_source microfocus
_exptl_absorpt_coefficient_mu 0.085
_exptl_absorpt_correction_T_max 0.7454
_exptl_absorpt_correction_T_min 0.5571
_exptl_absorpt_correction_type multi-scan
_exptl_absorpt_process_details sadabs
_exptl_crystal_colour red
_exptl_crystal_density_diffrn 1.369
_exptl_crystal_description needle
_exptl_crystal_F_000 584
_exptl_crystal_size_max 0.587
_exptl_crystal_size_mid 0.191
_exptl_crystal_size_min 0.070
_refine_diff_density_max 0.358
_refine_diff_density_min -0.301
_refine_diff_density_rms 0.084
_refine_ls_extinction_method none
_refine_ls_goodness_of_fit_ref 1.081
_refine_ls_hydrogen_treatment constr
_refine_ls_matrix_type full
_refine_ls_number_parameters 200
_refine_ls_number_reflns 2783
_refine_ls_number_restraints 0
_refine_ls_restrained_S_all 1.081
_refine_ls_R_factor_all 0.0737
_refine_ls_R_factor_gt 0.0537
_refine_ls_shift/su_max 0.000
_refine_ls_shift/su_mean 0.000
_refine_ls_structure_factor_coef Fsqd
_refine_ls_weighting_details
;
 w=1/[\s^2^(Fo^2^)+(0.0623P)^2^+0.8740P]
 where P=(Fo^2^+2Fc^2^)/3
;
_refine_ls_weighting_scheme calc
_refine_ls_wR_factor_gt 0.1287
_refine_ls_wR_factor_ref 0.1385
_reflns_Friedel_coverage 0.000
_reflns_number_gt 2183
_reflns_number_total 2783
_reflns_threshold_expression 'I > 2\s(I)'
_cod_data_source_file c6cp08078b2.cif
_cod_data_source_block 9-methyl-3-122-tricyanovinyl-9H-carbazole
_cod_depositor_comments 'Adding full bibliography for 7227709--7227710.cif.'
_cod_database_code 7227709
_shelx_space_group_comment
;
The symmetry employed for this shelxl refinement is uniquely defined
by the following loop, which should always be used as a source of
symmetry information in preference to the above space-group names.
They are only intended as comments.
;

loop_
_space_group_symop_operation_xyz
'x, y, z'
'-x, y+1/2, -z+1/2'
'-x, -y, -z'
'x, -y-1/2, z-1/2'

loop_
_atom_site_label
_atom_site_type_symbol
_atom_site_fract_x
_atom_site_fract_y
_atom_site_fract_z
_atom_site_U_iso_or_equiv
_atom_site_adp_type
_atom_site_occupancy
_atom_site_site_symmetry_order
_atom_site_calc_flag
_atom_site_refinement_flags_posn
_atom_site_refinement_flags_adp
N1 N 0.1891(3) 0.60654(7) 0.4629(3) 0.0283(5) Uani 1 1 d . .
N2 N 0.7161(2) 0.66882(7) 0.6184(3) 0.0245(4) Uani 1 1 d . .
N3 N 0.3373(2) 0.35076(6) 0.8793(3) 0.0176(4) Uani 1 1 d . .
N4 N 0.9314(3) 0.54727(7) 0.8493(3) 0.0329(5) Uani 1 1 d . .
C1 C 0.6925(3) 0.26008(8) 1.1521(3) 0.0230(5) Uani 1 1 d . .
H1 H 0.7149 0.2259 1.2084 0.028 Uiso 1 1 calc R U
C2 C 0.8330(3) 0.29352(8) 1.1657(3) 0.0224(5) Uani 1 1 d . .
H2 H 0.9486 0.2819 1.2323 0.027 Uiso 1 1 calc R U
C3 C 0.8061(3) 0.34343(8) 1.0833(3) 0.0195(4) Uani 1 1 d . .
H3 H 0.9019 0.3660 1.0917 0.023 Uiso 1 1 calc R U
C4 C 0.6348(3) 0.35976(7) 0.9876(3) 0.0168(4) Uani 1 1 d . .
C5 C 0.5560(3) 0.40804(7) 0.8916(3) 0.0157(4) Uani 1 1 d . .
C6 C 0.6244(3) 0.45572(7) 0.8587(3) 0.0170(4) Uani 1 1 d . .
H6 H 0.7472 0.4611 0.9020 0.020 Uiso 1 1 calc R U
C7 C 0.5110(3) 0.49623(7) 0.7605(3) 0.0173(4) Uani 1 1 d . .
C8 C 0.5907(3) 0.54518(8) 0.7286(3) 0.0192(5) Uani 1 1 d . .
C9 C 0.5167(3) 0.59094(8) 0.6385(3) 0.0196(5) Uani 1 1 d . .
C10 C 0.3333(3) 0.59875(8) 0.5442(3) 0.0203(5) Uani 1 1 d . .
C11 C 0.6281(3) 0.63427(8) 0.6274(3) 0.0195(5) Uani 1 1 d . .
C12 C 0.5214(3) 0.27539(8) 1.0586(3) 0.0193(4) Uani 1 1 d . .
H12 H 0.4262 0.2527 1.0508 0.023 Uiso 1 1 calc R U
C13 C 0.4951(3) 0.32557(7) 0.9766(3) 0.0162(4) Uani 1 1 d . .
C14 C 0.3720(3) 0.40032(7) 0.8273(3) 0.0167(4) Uani 1 1 d . .
C15 C 0.2570(3) 0.44017(8) 0.7304(3) 0.0198(4) Uani 1 1 d . .
H15 H 0.1342 0.4348 0.6866 0.024 Uiso 1 1 calc R U
C16 C 0.3278(3) 0.48753(8) 0.7006(3) 0.0195(4) Uani 1 1 d . .
H16 H 0.2514 0.5152 0.6380 0.023 Uiso 1 1 calc R U
C17 C 0.1659(3) 0.32589(8) 0.8288(3) 0.0248(5) Uani 1 1 d . .
H17A H 0.0747 0.3525 0.7817 0.037 Uiso 1 1 calc R U
H17B H 0.1532 0.3085 0.9483 0.037 Uiso 1 1 calc R U
H17C H 0.1547 0.2999 0.7226 0.037 Uiso 1 1 calc R U
C18 C 0.7828(3) 0.54640(7) 0.7981(3) 0.0215(5) Uani 1 1 d . .

loop_
_atom_site_aniso_label
_atom_site_aniso_U_11
_atom_site_aniso_U_22
_atom_site_aniso_U_33
_atom_site_aniso_U_23
_atom_site_aniso_U_13
_atom_site_aniso_U_12
N1 0.0301(11) 0.0267(10) 0.0270(11) 0.0027(8) 0.0076(9) 0.0057(8)
N2 0.0295(10) 0.0159(8) 0.0281(11) 0.0036(8) 0.0089(8) 0.0022(7)
N3 0.0213(9) 0.0152(8) 0.0167(9) -0.0003(7) 0.0067(7) -0.0045(6)
N4 0.0252(11) 0.0254(10) 0.0418(13) 0.0140(9) 0.0014(9) -0.0049(8)
C1 0.0364(12) 0.0156(9) 0.0181(11) 0.0018(8) 0.0101(9) 0.0017(8)
C2 0.0252(11) 0.0201(10) 0.0208(12) -0.0009(8) 0.0056(9) 0.0046(8)
C3 0.0240(11) 0.0175(10) 0.0186(11) -0.0036(8) 0.0090(9) -0.0021(8)
C4 0.0255(11) 0.0133(9) 0.0136(10) -0.0033(8) 0.0089(8) -0.0023(7)
C5 0.0217(10) 0.0154(9) 0.0118(10) -0.0028(8) 0.0077(8) -0.0012(7)
C6 0.0234(10) 0.0164(9) 0.0133(10) -0.0031(8) 0.0088(8) -0.0034(8)
C7 0.0275(11) 0.0144(9) 0.0120(10) -0.0032(8) 0.0088(8) -0.0037(8)
C8 0.0248(11) 0.0192(10) 0.0139(10) -0.0030(8) 0.0064(8) -0.0017(8)
C9 0.0249(11) 0.0191(10) 0.0155(10) -0.0018(8) 0.0073(8) 0.0002(8)
C10 0.0272(12) 0.0193(10) 0.0155(10) -0.0020(8) 0.0084(9) -0.0002(8)
C11 0.0277(11) 0.0165(10) 0.0143(10) 0.0006(8) 0.0066(9) 0.0031(8)
C12 0.0285(11) 0.0154(9) 0.0160(10) -0.0016(8) 0.0100(9) -0.0050(8)
C13 0.0248(11) 0.0162(9) 0.0096(10) -0.0030(8) 0.0082(8) -0.0021(8)
C14 0.0240(10) 0.0161(9) 0.0119(10) -0.0028(8) 0.0084(8) -0.0040(8)
C15 0.0212(10) 0.0225(10) 0.0161(11) -0.0014(8) 0.0066(8) -0.0021(8)
C16 0.0253(11) 0.0184(10) 0.0151(10) 0.0018(8) 0.0066(8) 0.0032(8)
C17 0.0238(11) 0.0247(11) 0.0260(12) 0.0022(9) 0.0079(9) -0.0084(9)
C18 0.0288(12) 0.0120(9) 0.0208(11) 0.0055(8) 0.0035(9) -0.0020(8)

loop_
_atom_type_symbol
_atom_type_description
_atom_type_scat_dispersion_real
_atom_type_scat_dispersion_imag
_atom_type_scat_source
C C 0.0033 0.0016 'International Tables Vol C Tables 4.2.6.8 and 6.1.1.4'
H H 0.0000 0.0000 'International Tables Vol C Tables 4.2.6.8 and 6.1.1.4'
N N 0.0061 0.0033 'International Tables Vol C Tables 4.2.6.8 and 6.1.1.4'

loop_
_geom_angle_atom_site_label_1
_geom_angle_atom_site_label_2
_geom_angle_atom_site_label_3
_geom_angle
C14 N3 C13 108.90(16)
C14 N3 C17 126.44(17)
C13 N3 C17 124.49(16)
C12 C1 C2 121.74(19)
C12 C1 H1 119.1
C2 C1 H1 119.1
C3 C2 C1 121.0(2)
C3 C2 H2 119.5
C1 C2 H2 119.5
C2 C3 C4 118.42(19)
C2 C3 H3 120.8
C4 C3 H3 120.8
C3 C4 C13 119.69(18)
C3 C4 C5 134.36(18)
C13 C4 C5 105.92(17)
C6 C5 C14 119.95(18)
C6 C5 C4 133.13(19)
C14 C5 C4 106.91(16)
C5 C6 C7 119.64(19)
C5 C6 H6 120.2
C7 C6 H6 120.2
C6 C7 C16 119.04(18)
C6 C7 C8 117.06(18)
C16 C7 C8 123.90(18)
C9 C8 C7 130.73(19)
C9 C8 C18 113.29(18)
C7 C8 C18 115.96(17)
C8 C9 C10 124.62(19)
C8 C9 C11 119.26(18)
C10 C9 C11 116.06(18)
N1 C10 C9 176.8(2)
N2 C11 C9 179.7(2)
C1 C12 C13 117.05(18)
C1 C12 H12 121.5
C13 C12 H12 121.5
C12 C13 N3 128.45(18)
C12 C13 C4 122.13(19)
N3 C13 C4 109.40(17)
N3 C14 C15 129.81(18)
N3 C14 C5 108.87(17)
C15 C14 C5 121.31(18)
C16 C15 C14 117.82(19)
C16 C15 H15 121.1
C14 C15 H15 121.1
C15 C16 C7 122.21(19)
C15 C16 H16 118.9
C7 C16 H16 118.9
N3 C17 H17A 109.5
N3 C17 H17B 109.5
H17A C17 H17B 109.5
N3 C17 H17C 109.5
H17A C17 H17C 109.5
H17B C17 H17C 109.5
N4 C18 C8 179.1(3)

loop_
_geom_bond_atom_site_label_1
_geom_bond_atom_site_label_2
_geom_bond_distance
N1 C10 1.141(3)
N2 C11 1.146(3)
N3 C14 1.370(2)
N3 C13 1.398(3)
N3 C17 1.460(3)
N4 C18 1.138(3)
C1 C12 1.386(3)
C1 C2 1.398(3)
C1 H1 0.9500
C2 C3 1.387(3)
C2 H2 0.9500
C3 C4 1.397(3)
C3 H3 0.9500
C4 C13 1.408(3)
C4 C5 1.452(3)
C5 C6 1.385(3)
C5 C14 1.423(3)
C6 C7 1.409(3)
C6 H6 0.9500
C7 C16 1.421(3)
C7 C8 1.454(3)
C8 C9 1.372(3)
C8 C18 1.471(3)
C9 C10 1.432(3)
C9 C11 1.443(3)
C12 C13 1.393(3)
C12 H12 0.9500
C14 C15 1.401(3)
C15 C16 1.380(3)
C15 H15 0.9500
C16 H16 0.9500
C17 H17A 0.9800
C17 H17B 0.9800
C17 H17C 0.9800

loop_
_geom_torsion_atom_site_label_1
_geom_torsion_atom_site_label_2
_geom_torsion_atom_site_label_3
_geom_torsion_atom_site_label_4
_geom_torsion
C12 C1 C2 C3 -0.8(3)
C1 C2 C3 C4 0.6(3)
C2 C3 C4 C13 -0.2(3)
C2 C3 C4 C5 177.8(2)
C3 C4 C5 C6 0.8(4)
C13 C4 C5 C6 179.0(2)
C3 C4 C5 C14 -178.3(2)
C13 C4 C5 C14 -0.1(2)
C14 C5 C6 C7 -0.3(3)
C4 C5 C6 C7 -179.3(2)
C5 C6 C7 C16 1.2(3)
C5 C6 C7 C8 -179.44(18)
C6 C7 C8 C9 179.7(2)
C16 C7 C8 C9 -1.0(3)
C6 C7 C8 C18 1.7(3)
C16 C7 C8 C18 -179.03(19)
C7 C8 C9 C10 -3.1(4)
C18 C8 C9 C10 175.0(2)
C7 C8 C9 C11 179.8(2)
C18 C8 C9 C11 -2.1(3)
C2 C1 C12 C13 0.6(3)
C1 C12 C13 N3 -178.46(19)
C1 C12 C13 C4 -0.2(3)
C14 N3 C13 C12 178.44(19)
C17 N3 C13 C12 -6.1(3)
C14 N3 C13 C4 0.0(2)
C17 N3 C13 C4 175.52(18)
C3 C4 C13 C12 0.0(3)
C5 C4 C13 C12 -178.49(18)
C3 C4 C13 N3 178.54(17)
C5 C4 C13 N3 0.0(2)
C13 N3 C14 C15 -179.1(2)
C17 N3 C14 C15 5.6(3)
C13 N3 C14 C5 -0.1(2)
C17 N3 C14 C5 -175.47(19)
C6 C5 C14 N3 -179.10(17)
C4 C5 C14 N3 0.1(2)
C6 C5 C14 C15 0.0(3)
C4 C5 C14 C15 179.19(18)
N3 C14 C15 C16 178.3(2)
C5 C14 C15 C16 -0.5(3)
C14 C15 C16 C7 1.5(3)
C6 C7 C16 C15 -1.8(3)
C8 C7 C16 C15 178.85(19)
